data_7007535
loop_
_publ_author_name
'de Bettencourt-Dias, Ana'
'Viswanathan, Subha'

_publ_section_title
;
 Nitro-functionalization and luminescence quantum yield of Eu(III) and
 Tb(III) benzoic acid complexes.
;
_journal_issue 34
_journal_name_full 'Dalton transactions (Cambridge, England : 2003)'
_journal_page_first 4093
_journal_page_last 4103
_journal_paper_doi 10.1039/b606970c
_journal_year 2006
_chemical_formula_sum 'C42 H34 Eu2 N6 O29'
_chemical_formula_weight 1390.67
_chemical_name_common 'Europium 4-Nitrobenzoate'
_chemical_name_systematic
;
?
;
_space_group_IT_number 2
_symmetry_cell_setting triclinic
_symmetry_space_group_name_Hall '-P 1'
_symmetry_space_group_name_H-M 'P -1'
_atom_sites_solution_hydrogens geom
_atom_sites_solution_primary direct
_atom_sites_solution_secondary difmap
_audit_creation_method SHELXL-97
_cell_angle_alpha 75.93(3)
_cell_angle_beta 82.88(3)
_cell_angle_gamma 79.00(3)
_cell_formula_units_Z 2
_cell_length_a 9.2242(18)
_cell_length_b 15.102(3)
_cell_length_c 18.587(4)
_cell_measurement_reflns_used 9793
_cell_measurement_temperature 97(2)
_cell_measurement_theta_max 28.3140
_cell_measurement_theta_min 2.4835
_cell_volume 2457.2(10)
_computing_cell_refinement 'Bruker SMART'
_computing_data_collection 'Bruker SMART'
_computing_data_reduction 'Bruker SAINT'
_computing_molecular_graphics 'Bruker SHELXTL'
_computing_publication_material 'Bruker SHELXTL'
_computing_structure_refinement 'SHELXL-97 (Sheldrick, 1997)'
_computing_structure_solution 'SHELXS-97 (Sheldrick, 1990)'
_diffrn_ambient_temperature 97(2)
_diffrn_detector_area_resol_mean 8.3
_diffrn_measured_fraction_theta_full 0.991
_diffrn_measured_fraction_theta_max 0.991
_diffrn_measurement_device_type 'APEX CCD detector'
_diffrn_measurement_method 'Phi and Omega scans'
_diffrn_radiation_monochromator graphite
_diffrn_radiation_source 'fine-focus sealed tube'
_diffrn_radiation_type MoK\a
_diffrn_radiation_wavelength 0.71073
_diffrn_reflns_av_R_equivalents 0.0351
_diffrn_reflns_av_sigmaI/netI 0.0522
_diffrn_reflns_limit_h_max 11
_diffrn_reflns_limit_h_min -11
_diffrn_reflns_limit_k_max 19
_diffrn_reflns_limit_k_min -19
_diffrn_reflns_limit_l_max 23
_diffrn_reflns_limit_l_min -24
_diffrn_reflns_number 25551
_diffrn_reflns_theta_full 27.50
_diffrn_reflns_theta_max 27.50
_diffrn_reflns_theta_min 2.00
_diffrn_standards_decay_% 0.001
_exptl_absorpt_coefficient_mu 2.634
_exptl_absorpt_correction_T_max 0.9492
_exptl_absorpt_correction_T_min 0.4188
_exptl_absorpt_correction_type multi-scan
_exptl_absorpt_process_details 'SADABS SHELXL-97 (Sheldrick, 1997)'
_exptl_crystal_colour colorless
_exptl_crystal_density_diffrn 1.880
_exptl_crystal_density_method 'not measured'
_exptl_crystal_description needles
_exptl_crystal_F_000 1372
_exptl_crystal_size_max 0.40
_exptl_crystal_size_mid 0.06
_exptl_crystal_size_min 0.02
_refine_diff_density_max 1.597
_refine_diff_density_min -1.675
_refine_diff_density_rms 0.143
_refine_ls_extinction_method none
_refine_ls_goodness_of_fit_ref 1.059
_refine_ls_hydrogen_treatment constr
_refine_ls_matrix_type full
_refine_ls_number_parameters 712
_refine_ls_number_reflns 11169
_refine_ls_number_restraints 0
_refine_ls_restrained_S_all 1.059
_refine_ls_R_factor_all 0.0500
_refine_ls_R_factor_gt 0.0390
_refine_ls_shift/su_max 0.002
_refine_ls_shift/su_mean 0.000
_refine_ls_structure_factor_coef Fsqd
_refine_ls_weighting_details 'calc w=1/[\s^2^(Fo^2^)+(0.0350P)^2^+3.9202P] where P=(Fo^2^+2Fc^2^)/3'
_refine_ls_weighting_scheme calc
_refine_ls_wR_factor_gt 0.0819
_refine_ls_wR_factor_ref 0.0855
_reflns_number_gt 9434
_reflns_number_total 11169
_reflns_threshold_expression >2sigma(I)
_cod_data_source_file b606970c.txt
_cod_data_source_block pbar1-dec192005a
_cod_depositor_comments
;
The following automatic conversions were performed:
'_symmetry_cell_setting' value 'Triclinic' changed to 'triclinic'
according to '/home/saulius/struct/CIF-dictionaries/cif_core.dic'
dictionary named 'cif_core.dic' version 2.4.1 from 2010-06-29.

Automatic conversion script
Id: cif_fix_enum 1527 2010-12-29 10:47:43Z saulius 
;
_cod_original_cell_volume 2457.2(8)
_cod_original_sg_symbol_H-M P-1
_cod_database_code 7007535

loop_
_symmetry_equiv_pos_as_xyz
'x, y, z'
'-x, -y, -z'

loop_
_atom_site_label
_atom_site_type_symbol
_atom_site_fract_x
_atom_site_fract_y
_atom_site_fract_z
_atom_site_U_iso_or_equiv
_atom_site_adp_type
_atom_site_occupancy
_atom_site_symmetry_multiplicity
_atom_site_calc_flag
_atom_site_refinement_flags
_atom_site_disorder_assembly
_atom_site_disorder_group
C1 C -0.5702(4) 0.9572(3) 0.6899(2) 0.0113(8) Uani 1 1 d . . .
C2 C -0.6368(4) 1.0454(3) 0.7136(2) 0.0113(8) Uani 1 1 d . . .
C3 C -0.7591(5) 1.1023(3) 0.6813(3) 0.0171(9) Uani 1 1 d . . .
H3 H -0.8001 1.0863 0.6427 0.021 Uiso 1 1 calc R . .
C4 C -0.8224(5) 1.1829(3) 0.7052(3) 0.0204(10) Uani 1 1 d . . .
H4 H -0.9036 1.2237 0.6818 0.024 Uiso 1 1 calc R . .
C5 C -0.7638(5) 1.2017(3) 0.7636(3) 0.0202(10) Uani 1 1 d . . .
C6 C -0.6439(5) 1.1458(3) 0.7983(3) 0.0191(10) Uani 1 1 d . . .
H6 H -0.6071 1.1605 0.8387 0.023 Uiso 1 1 calc R . .
C7 C -0.5790(5) 1.0677(3) 0.7723(2) 0.0146(9) Uani 1 1 d . . .
H7 H -0.4948 1.0289 0.7943 0.018 Uiso 1 1 calc R . .
C8 C -0.0417(4) 0.9612(3) 0.6206(2) 0.0106(8) Uani 1 1 d . . .
C9 C -0.1222(4) 1.0585(3) 0.6178(2) 0.0128(8) Uani 1 1 d . . .
C10 C -0.2273(5) 1.0746(3) 0.6753(3) 0.0217(10) Uani 1 1 d . . .
H10 H -0.2533 1.0241 0.7133 0.026 Uiso 1 1 calc R . .
C11 C -0.2943(5) 1.1643(3) 0.6775(3) 0.0231(10) Uani 1 1 d . . .
H11 H -0.3654 1.1761 0.7171 0.028 Uiso 1 1 calc R . .
C12 C -0.2559(5) 1.2359(3) 0.6212(3) 0.0184(9) Uani 1 1 d . . .
C13 C -0.1528(5) 1.2217(3) 0.5629(3) 0.0198(10) Uani 1 1 d . . .
H13 H -0.1293 1.2722 0.5243 0.024 Uiso 1 1 calc R . .
C14 C -0.0849(5) 1.1321(3) 0.5622(3) 0.0189(9) Uani 1 1 d . . .
H14 H -0.0118 1.1208 0.5232 0.023 Uiso 1 1 calc R . .
C15 C 0.1653(5) 0.8954(3) 0.8142(2) 0.0136(9) Uani 1 1 d . . .
C16 C 0.1662(4) 0.9479(3) 0.8727(2) 0.0131(8) Uani 1 1 d . . .
C17 C 0.0616(5) 1.0277(3) 0.8745(2) 0.0144(9) Uani 1 1 d . . .
H17 H -0.0149 1.0451 0.8415 0.017 Uiso 1 1 calc R . .
C18 C 0.0687(5) 1.0816(3) 0.9240(2) 0.0164(9) Uani 1 1 d . . .
H18 H -0.0031 1.1352 0.9265 0.020 Uiso 1 1 calc R . .
C19 C 0.1841(5) 1.0547(3) 0.9698(2) 0.0145(9) Uani 1 1 d . . .
C20 C 0.2880(5) 0.9754(3) 0.9711(3) 0.0185(9) Uani 1 1 d . . .
H20 H 0.3640 0.9585 1.0044 0.022 Uiso 1 1 calc R . .
C21 C 0.2775(5) 0.9211(3) 0.9222(2) 0.0163(9) Uani 1 1 d . . .
H21 H 0.3462 0.8656 0.9222 0.020 Uiso 1 1 calc R . .
C22 C 0.4739(5) 0.6445(3) 0.7318(2) 0.0127(8) Uani 1 1 d . . .
C23 C 0.5292(5) 0.5439(3) 0.7637(2) 0.0135(8) Uani 1 1 d . . .
C24 C 0.6811(5) 0.5103(3) 0.7578(3) 0.0188(10) Uani 1 1 d . . .
H24 H 0.7483 0.5508 0.7335 0.023 Uiso 1 1 calc R . .
C25 C 0.7338(5) 0.4176(3) 0.7874(3) 0.0253(11) Uani 1 1 d . . .
H25 H 0.8368 0.3936 0.7834 0.030 Uiso 1 1 calc R . .
C26 C 0.6323(5) 0.3613(3) 0.8229(3) 0.0230(10) Uani 1 1 d . . .
C27 C 0.4816(5) 0.3923(3) 0.8303(3) 0.0208(10) Uani 1 1 d . . .
H27 H 0.4152 0.3519 0.8559 0.025 Uiso 1 1 calc R . .
C28 C 0.4306(5) 0.4846(3) 0.7990(2) 0.0165(9) Uani 1 1 d . . .
H28 H 0.3272 0.5076 0.8017 0.020 Uiso 1 1 calc R . .
C29 C -0.0400(4) 0.6677(3) 0.8180(2) 0.0119(8) Uani 1 1 d . . .
C30 C 0.0580(4) 0.6036(3) 0.8736(2) 0.0125(8) Uani 1 1 d . . .
C31 C 0.1585(5) 0.6376(3) 0.9057(3) 0.0191(10) Uani 1 1 d . . .
H31 H 0.1659 0.7015 0.8913 0.023 Uiso 1 1 calc R . .
C32 C 0.2469(5) 0.5793(4) 0.9582(3) 0.0214(10) Uani 1 1 d . . .
H32 H 0.3117 0.6024 0.9823 0.026 Uiso 1 1 calc R . .
C33 C 0.2383(5) 0.4861(3) 0.9745(2) 0.0177(9) Uani 1 1 d . . .
C34 C 0.1432(5) 0.4488(3) 0.9429(2) 0.0170(9) Uani 1 1 d . . .
H34 H 0.1420 0.3841 0.9549 0.020 Uiso 1 1 calc R . .
C35 C 0.0488(5) 0.5098(3) 0.8927(2) 0.0153(9) Uani 1 1 d . . .
H35 H -0.0216 0.4872 0.8717 0.018 Uiso 1 1 calc R . .
C36 C 0.0208(4) 0.6626(3) 0.6319(2) 0.0124(8) Uani 1 1 d . . .
C37 C 0.0874(5) 0.5720(3) 0.6112(2) 0.0147(9) Uani 1 1 d . . .
C38 C 0.2426(5) 0.5496(4) 0.6000(3) 0.0221(10) Uani 1 1 d . . .
H38 H 0.3039 0.5892 0.6086 0.027 Uiso 1 1 calc R . .
C39 C 0.3049(6) 0.4703(4) 0.5767(3) 0.0304(12) Uani 1 1 d . . .
H39 H 0.4095 0.4547 0.5687 0.037 Uiso 1 1 calc R . .
C40 C 0.2148(6) 0.4140(4) 0.5652(3) 0.0287(12) Uani 1 1 d . . .
C41 C 0.0614(6) 0.4315(3) 0.5781(3) 0.0233(10) Uani 1 1 d . . .
H41 H 0.0014 0.3903 0.5709 0.028 Uiso 1 1 calc R . .
C42 C -0.0006(5) 0.5122(3) 0.6021(3) 0.0184(9) Uani 1 1 d . . .
H42 H -0.1049 0.5260 0.6123 0.022 Uiso 1 1 calc R . .
Eu1 Eu -0.26226(2) 0.786975(14) 0.720218(11) 0.00918(6) Uani 1 1 d . . .
Eu2 Eu 0.18520(2) 0.812826(14) 0.686429(11) 0.00979(6) Uani 1 1 d . . .
N1 N -0.8346(4) 1.2840(3) 0.7921(3) 0.0271(10) Uani 1 1 d . . .
N2 N -0.3297(5) 1.3314(3) 0.6245(2) 0.0231(9) Uani 1 1 d . . .
N3 N 0.1979(4) 1.1153(3) 1.0193(2) 0.0213(9) Uani 1 1 d . . .
N4 N 0.6877(5) 0.2622(3) 0.8521(3) 0.0365(12) Uani 1 1 d . . .
N5 N 0.3384(4) 0.4232(3) 1.0278(2) 0.0244(10) Uani 1 1 d . . .
N6 N 0.2802(6) 0.3321(4) 0.5346(3) 0.0401(13) Uani 1 1 d . . .
O1 O -0.6512(3) 0.9215(2) 0.65942(18) 0.0173(7) Uani 1 1 d . . .
O2 O -0.4393(3) 0.9233(2) 0.70344(17) 0.0148(6) Uani 1 1 d . . .
O3 O -0.9072(5) 1.3470(3) 0.7502(2) 0.0433(11) Uani 1 1 d . . .
O4 O -0.8174(4) 1.2834(3) 0.8562(2) 0.0341(9) Uani 1 1 d . . .
O5 O -0.0984(3) 0.8934(2) 0.65919(16) 0.0144(6) Uani 1 1 d . . .
O6 O 0.0876(3) 0.9502(2) 0.58973(17) 0.0153(6) Uani 1 1 d . . .
O7 O -0.4340(4) 1.3406(3) 0.6707(2) 0.0323(9) Uani 1 1 d . . .
O8 O -0.2823(5) 1.3954(3) 0.5807(2) 0.0393(10) Uani 1 1 d . . .
O9 O 0.0650(3) 0.9215(2) 0.76957(16) 0.0122(6) Uani 1 1 d . . .
O10 O 0.2671(3) 0.8277(2) 0.80835(17) 0.0134(6) Uani 1 1 d . . .
O11 O 0.0925(4) 1.1732(3) 1.0316(2) 0.0296(8) Uani 1 1 d . . .
O12 O 0.3168(4) 1.1027(3) 1.0472(2) 0.0292(8) Uani 1 1 d . . .
O13 O 0.3356(3) 0.6697(2) 0.73118(17) 0.0149(6) Uani 1 1 d . . .
O14 O 0.5667(3) 0.6977(2) 0.70780(18) 0.0172(7) Uani 1 1 d . . .
O15 O 0.6010(5) 0.2132(3) 0.8876(3) 0.0475(12) Uani 1 1 d . . .
O16 O 0.8191(5) 0.2329(3) 0.8369(3) 0.0601(15) Uani 1 1 d . . .
O17 O -0.1707(3) 0.6554(2) 0.81921(17) 0.0145(6) Uani 1 1 d . . .
O18 O 0.0102(3) 0.7344(2) 0.77203(16) 0.0131(6) Uani 1 1 d . . .
O19 O 0.3587(4) 0.3399(3) 1.0283(2) 0.0363(10) Uani 1 1 d . . .
O20 O 0.3983(4) 0.4558(3) 1.0678(2) 0.0330(9) Uani 1 1 d . . .
O21 O -0.1123(3) 0.6730(2) 0.65760(17) 0.0152(6) Uani 1 1 d . . .
O22 O 0.1044(3) 0.7229(2) 0.61975(17) 0.0154(6) Uani 1 1 d . . .
O23 O 0.1959(5) 0.2866(3) 0.5190(2) 0.0425(11) Uani 1 1 d . . .
O24 O 0.4162(5) 0.3149(4) 0.5250(3) 0.0671(17) Uani 1 1 d . . .
O25 O -0.3222(3) 0.8258(2) 0.58710(17) 0.0159(6) Uani 1 1 d . . .
O26 O -0.4399(3) 0.7764(2) 0.83314(17) 0.0163(7) Uani 1 1 d . . .
O27 O -0.2165(3) 0.8777(2) 0.80634(16) 0.0150(6) Uani 1 1 d . . .
O28 O 0.3722(3) 0.7937(2) 0.57883(17) 0.0166(7) Uani 1 1 d . . .
O29 O 0.6542(5) 0.9991(3) 0.5086(2) 0.0360(9) Uani 1 1 d . . .

loop_
_atom_site_aniso_label
_atom_site_aniso_U_11
_atom_site_aniso_U_22
_atom_site_aniso_U_33
_atom_site_aniso_U_23
_atom_site_aniso_U_13
_atom_site_aniso_U_12
C1 0.0114(18) 0.010(2) 0.012(2) -0.0018(16) 0.0016(15) -0.0020(16)
C2 0.0090(18) 0.013(2) 0.012(2) -0.0055(17) 0.0032(15) -0.0010(16)
C3 0.0118(19) 0.020(2) 0.018(2) -0.0044(19) -0.0027(17) 0.0003(18)
C4 0.014(2) 0.015(2) 0.027(3) -0.003(2) 0.0003(18) 0.0052(18)
C5 0.016(2) 0.018(2) 0.026(3) -0.011(2) 0.0113(18) -0.0028(19)
C6 0.016(2) 0.021(2) 0.023(2) -0.010(2) 0.0040(18) -0.0070(19)
C7 0.0096(19) 0.017(2) 0.018(2) -0.0057(18) 0.0012(16) -0.0034(17)
C8 0.0123(19) 0.012(2) 0.0086(19) -0.0030(16) -0.0033(15) -0.0010(16)
C9 0.0102(18) 0.013(2) 0.016(2) -0.0066(17) -0.0029(16) 0.0005(16)
C10 0.019(2) 0.015(2) 0.029(3) -0.005(2) 0.008(2) -0.0052(19)
C11 0.014(2) 0.020(3) 0.034(3) -0.011(2) 0.0069(19) -0.0004(19)
C12 0.019(2) 0.013(2) 0.024(2) -0.0060(19) -0.0065(19) 0.0008(18)
C13 0.032(3) 0.012(2) 0.014(2) -0.0027(18) -0.0009(19) -0.0016(19)
C14 0.022(2) 0.019(2) 0.017(2) -0.0068(19) 0.0002(18) -0.0046(19)
C15 0.0116(19) 0.013(2) 0.017(2) -0.0054(17) 0.0014(16) -0.0040(16)
C16 0.0106(19) 0.013(2) 0.015(2) -0.0046(17) 0.0017(16) -0.0023(16)
C17 0.0132(19) 0.017(2) 0.015(2) -0.0056(18) -0.0008(16) -0.0043(17)
C18 0.015(2) 0.016(2) 0.019(2) -0.0088(18) 0.0019(17) 0.0012(17)
C19 0.017(2) 0.019(2) 0.011(2) -0.0097(18) 0.0016(16) -0.0056(18)
C20 0.016(2) 0.024(3) 0.015(2) -0.0060(19) -0.0010(17) -0.0013(19)
C21 0.014(2) 0.017(2) 0.018(2) -0.0066(18) -0.0022(17) 0.0039(17)
C22 0.0134(19) 0.014(2) 0.012(2) -0.0065(17) -0.0012(16) -0.0005(17)
C23 0.014(2) 0.013(2) 0.014(2) -0.0049(17) -0.0027(16) 0.0009(17)
C24 0.015(2) 0.014(2) 0.029(3) -0.010(2) 0.0001(18) -0.0013(18)
C25 0.016(2) 0.019(2) 0.044(3) -0.014(2) -0.013(2) 0.0056(19)
C26 0.027(2) 0.012(2) 0.031(3) -0.007(2) -0.013(2) 0.0070(19)
C27 0.021(2) 0.016(2) 0.024(2) -0.005(2) -0.0018(19) -0.0013(19)
C28 0.0112(19) 0.017(2) 0.020(2) -0.0040(19) -0.0002(17) -0.0025(17)
C29 0.0069(17) 0.014(2) 0.015(2) -0.0082(17) 0.0002(15) 0.0043(16)
C30 0.0073(18) 0.018(2) 0.010(2) -0.0048(17) 0.0034(15) 0.0015(16)
C31 0.016(2) 0.018(2) 0.020(2) -0.0002(19) 0.0008(18) -0.0026(18)
C32 0.011(2) 0.034(3) 0.020(2) -0.003(2) -0.0028(18) -0.0059(19)
C33 0.0098(19) 0.022(2) 0.016(2) 0.0005(19) 0.0008(17) 0.0048(18)
C34 0.018(2) 0.016(2) 0.013(2) -0.0041(18) 0.0032(17) 0.0038(18)
C35 0.0129(19) 0.018(2) 0.015(2) -0.0045(18) -0.0003(16) -0.0026(17)
C36 0.0135(19) 0.013(2) 0.012(2) -0.0070(17) -0.0035(16) 0.0016(16)
C37 0.014(2) 0.014(2) 0.014(2) -0.0063(17) -0.0002(16) 0.0033(17)
C38 0.015(2) 0.026(3) 0.026(3) -0.012(2) -0.0019(19) 0.0043(19)
C39 0.021(2) 0.039(3) 0.030(3) -0.018(3) -0.004(2) 0.013(2)
C40 0.040(3) 0.024(3) 0.020(3) -0.013(2) -0.005(2) 0.013(2)
C41 0.035(3) 0.015(2) 0.022(2) -0.009(2) -0.003(2) -0.002(2)
C42 0.021(2) 0.017(2) 0.019(2) -0.0094(19) 0.0009(18) -0.0001(18)
Eu1 0.00568(9) 0.00963(11) 0.01232(11) -0.00422(8) -0.00085(7) 0.00083(7)
Eu2 0.00633(9) 0.01033(11) 0.01321(11) -0.00513(8) -0.00064(7) 0.00051(8)
N1 0.019(2) 0.019(2) 0.042(3) -0.013(2) 0.0120(19) -0.0043(18)
N2 0.029(2) 0.015(2) 0.026(2) -0.0083(18) -0.0097(18) 0.0023(17)
N3 0.022(2) 0.028(2) 0.0147(19) -0.0095(17) 0.0049(16) -0.0051(18)
N4 0.036(3) 0.015(2) 0.059(3) -0.005(2) -0.026(2) 0.004(2)
N5 0.0128(18) 0.034(3) 0.017(2) 0.0025(18) 0.0029(16) 0.0058(18)
N6 0.054(3) 0.031(3) 0.029(3) -0.018(2) -0.010(2) 0.025(2)
O1 0.0146(15) 0.0183(17) 0.0227(17) -0.0114(14) 0.0002(13) -0.0041(13)
O2 0.0099(13) 0.0133(15) 0.0198(16) -0.0058(13) -0.0026(12) 0.0047(12)
O3 0.045(2) 0.023(2) 0.051(3) -0.009(2) 0.010(2) 0.0138(19)
O4 0.032(2) 0.030(2) 0.046(2) -0.0277(19) 0.0077(18) -0.0032(17)
O5 0.0137(14) 0.0160(16) 0.0142(15) -0.0052(13) 0.0000(12) -0.0025(12)
O6 0.0110(14) 0.0172(16) 0.0163(15) -0.0038(13) -0.0014(12) 0.0012(12)
O7 0.032(2) 0.024(2) 0.038(2) -0.0143(17) 0.0000(17) 0.0094(16)
O8 0.058(3) 0.0137(19) 0.041(2) -0.0046(17) 0.003(2) -0.0003(18)
O9 0.0080(13) 0.0146(15) 0.0158(15) -0.0078(12) -0.0031(11) 0.0010(11)
O10 0.0096(13) 0.0129(15) 0.0197(16) -0.0101(13) -0.0011(12) 0.0015(12)
O11 0.0283(19) 0.031(2) 0.033(2) -0.0209(17) -0.0022(16) 0.0034(16)
O12 0.0226(18) 0.043(2) 0.030(2) -0.0238(18) -0.0020(15) -0.0062(17)
O13 0.0088(13) 0.0123(15) 0.0215(16) -0.0044(13) 0.0017(12) 0.0023(12)
O14 0.0130(14) 0.0141(16) 0.0236(17) -0.0017(13) -0.0022(13) -0.0031(12)
O15 0.051(3) 0.017(2) 0.070(3) 0.007(2) -0.025(2) -0.0048(19)
O16 0.039(2) 0.023(2) 0.112(4) -0.005(3) -0.026(3) 0.012(2)
O17 0.0096(13) 0.0146(16) 0.0180(16) -0.0020(13) -0.0018(12) -0.0007(12)
O18 0.0122(14) 0.0108(15) 0.0148(15) -0.0019(12) -0.0006(12) 0.0004(12)
O19 0.037(2) 0.032(2) 0.028(2) -0.0026(17) -0.0049(17) 0.0198(18)
O20 0.0197(18) 0.050(3) 0.0245(19) 0.0052(18) -0.0085(15) -0.0069(17)
O21 0.0102(14) 0.0173(16) 0.0203(16) -0.0107(13) -0.0011(12) 0.0001(12)
O22 0.0153(14) 0.0178(16) 0.0156(15) -0.0095(13) 0.0019(12) -0.0035(13)
O23 0.073(3) 0.023(2) 0.032(2) -0.0175(18) -0.002(2) 0.007(2)
O24 0.053(3) 0.071(4) 0.084(4) -0.059(3) -0.022(3) 0.039(3)
O25 0.0157(14) 0.0177(16) 0.0145(15) -0.0061(13) 0.0009(12) -0.0014(13)
O26 0.0081(13) 0.0211(17) 0.0163(16) -0.0023(13) 0.0004(12) 0.0023(12)
O27 0.0083(13) 0.0240(17) 0.0149(15) -0.0107(13) 0.0006(11) -0.0010(12)
O28 0.0091(14) 0.0205(17) 0.0194(16) -0.0063(13) 0.0009(12) 0.0002(12)
O29 0.056(3) 0.026(2) 0.026(2) 0.0000(16) -0.0032(19) -0.0141(19)

loop_
_atom_type_symbol
_atom_type_description
_atom_type_scat_dispersion_real
_atom_type_scat_dispersion_imag
_atom_type_scat_source
C C 0.0033 0.0016 'International Tables Vol C Tables 4.2.6.8 and 6.1.1.4'
H H 0.0000 0.0000 'International Tables Vol C Tables 4.2.6.8 and 6.1.1.4'
N N 0.0061 0.0033 'International Tables Vol C Tables 4.2.6.8 and 6.1.1.4'
O O 0.0106 0.0060 'International Tables Vol C Tables 4.2.6.8 and 6.1.1.4'
Eu Eu -0.1578 3.6682 'International Tables Vol C Tables 4.2.6.8 and 6.1.1.4'

loop_
_geom_angle_atom_site_label_1
_geom_angle_atom_site_label_2
_geom_angle_atom_site_label_3
_geom_angle
_geom_angle_site_symmetry_1
_geom_angle_site_symmetry_3
_geom_angle_publ_flag
O2 C1 O1 124.7(4) . . ?
O2 C1 C2 117.7(4) . . ?
O1 C1 C2 117.7(4) . . ?
C3 C2 C7 119.7(4) . . ?
C3 C2 C1 120.9(4) . . ?
C7 C2 C1 119.3(4) . . ?
C2 C3 C4 120.4(4) . . ?
C2 C3 H3 119.8 . . ?
C4 C3 H3 119.8 . . ?
C5 C4 C3 118.1(4) . . ?
C5 C4 H4 120.9 . . ?
C3 C4 H4 120.9 . . ?
C6 C5 C4 123.3(4) . . ?
C6 C5 N1 117.9(5) . . ?
C4 C5 N1 118.8(4) . . ?
C5 C6 C7 117.9(4) . . ?
C5 C6 H6 121.0 . . ?
C7 C6 H6 121.0 . . ?
C6 C7 C2 120.5(4) . . ?
C6 C7 H7 119.7 . . ?
C2 C7 H7 119.7 . . ?
O6 C8 O5 121.4(4) . . ?
O6 C8 C9 118.3(4) . . ?
O5 C8 C9 120.0(4) . . ?
C14 C9 C10 120.0(4) . . ?
C14 C9 C8 121.2(4) . . ?
C10 C9 C8 118.6(4) . . ?
C11 C10 C9 120.0(4) . . ?
C11 C10 H10 120.0 . . ?
C9 C10 H10 120.0 . . ?
C12 C11 C10 118.7(4) . . ?
C12 C11 H11 120.6 . . ?
C10 C11 H11 120.6 . . ?
C11 C12 C13 122.4(4) . . ?
C11 C12 N2 117.8(4) . . ?
C13 C12 N2 119.8(4) . . ?
C12 C13 C14 118.3(4) . . ?
C12 C13 H13 120.9 . . ?
C14 C13 H13 120.9 . . ?
C13 C14 C9 120.6(4) . . ?
C13 C14 H14 119.7 . . ?
C9 C14 H14 119.7 . . ?
O9 C15 O10 120.8(4) . . ?
O9 C15 C16 119.1(4) . . ?
O10 C15 C16 120.0(4) . . ?
C17 C16 C21 120.0(4) . . ?
C17 C16 C15 119.7(4) . . ?
C21 C16 C15 120.2(4) . . ?
C18 C17 C16 120.4(4) . . ?
C18 C17 H17 119.8 . . ?
C16 C17 H17 119.8 . . ?
C19 C18 C17 117.7(4) . . ?
C19 C18 H18 121.2 . . ?
C17 C18 H18 121.2 . . ?
C20 C19 C18 123.8(4) . . ?
C20 C19 N3 118.3(4) . . ?
C18 C19 N3 117.9(4) . . ?
C19 C20 C21 117.8(4) . . ?
C19 C20 H20 121.1 . . ?
C21 C20 H20 121.1 . . ?
C20 C21 C16 120.2(4) . . ?
C20 C21 H21 119.9 . . ?
C16 C21 H21 119.9 . . ?
O14 C22 O13 124.2(4) . . ?
O14 C22 C23 118.7(4) . . ?
O13 C22 C23 117.1(4) . . ?
C28 C23 C24 120.0(4) . . ?
C28 C23 C22 120.6(4) . . ?
C24 C23 C22 119.3(4) . . ?
C25 C24 C23 120.0(4) . . ?
C25 C24 H24 120.0 . . ?
C23 C24 H24 120.0 . . ?
C26 C25 C24 118.1(4) . . ?
C26 C25 H25 120.9 . . ?
C24 C25 H25 120.9 . . ?
C27 C26 C25 123.5(4) . . ?
C27 C26 N4 118.3(5) . . ?
C25 C26 N4 118.2(4) . . ?
C26 C27 C28 117.5(4) . . ?
C26 C27 H27 121.2 . . ?
C28 C27 H27 121.2 . . ?
C27 C28 C23 120.8(4) . . ?
C27 C28 H28 119.6 . . ?
C23 C28 H28 119.6 . . ?
O17 C29 O18 121.8(4) . . ?
O17 C29 C30 118.8(4) . . ?
O18 C29 C30 119.4(3) . . ?
C35 C30 C31 120.3(4) . . ?
C35 C30 C29 119.4(4) . . ?
C31 C30 C29 120.2(4) . . ?
C32 C31 C30 120.5(4) . . ?
C32 C31 H31 119.7 . . ?
C30 C31 H31 119.7 . . ?
C31 C32 C33 117.8(4) . . ?
C31 C32 H32 121.1 . . ?
C33 C32 H32 121.1 . . ?
C32 C33 C34 123.7(4) . . ?
C32 C33 N5 117.7(4) . . ?
C34 C33 N5 118.5(4) . . ?
C33 C34 C35 117.5(4) . . ?
C33 C34 H34 121.2 . . ?
C35 C34 H34 121.2 . . ?
C30 C35 C34 119.9(4) . . ?
C30 C35 H35 120.1 . . ?
C34 C35 H35 120.1 . . ?
O21 C36 O22 125.6(4) . . ?
O21 C36 C37 118.2(4) . . ?
O22 C36 C37 116.2(4) . . ?
C42 C37 C38 119.9(4) . . ?
C42 C37 C36 121.2(4) . . ?
C38 C37 C36 118.9(4) . . ?
C39 C38 C37 119.7(5) . . ?
C39 C38 H38 120.1 . . ?
C37 C38 H38 120.1 . . ?
C40 C39 C38 119.2(5) . . ?
C40 C39 H39 120.4 . . ?
C38 C39 H39 120.4 . . ?
C39 C40 C41 123.1(5) . . ?
C39 C40 N6 119.5(5) . . ?
C41 C40 N6 117.3(5) . . ?
C40 C41 C42 117.1(5) . . ?
C40 C41 H41 121.4 . . ?
C42 C41 H41 121.4 . . ?
C37 C42 C41 120.8(4) . . ?
C37 C42 H42 119.6 . . ?
C41 C42 H42 119.6 . . ?
O14 Eu1 O2 92.45(11) 1_455 . ?
O14 Eu1 O5 147.29(11) 1_455 . ?
O2 Eu1 O5 82.16(11) . . ?
O14 Eu1 O21 77.38(10) 1_455 . ?
O2 Eu1 O21 144.15(10) . . ?
O5 Eu1 O21 88.23(10) . . ?
O14 Eu1 O17 85.70(11) 1_455 . ?
O2 Eu1 O17 140.11(11) . . ?
O5 Eu1 O17 118.67(10) . . ?
O21 Eu1 O17 74.11(11) . . ?
O14 Eu1 O27 139.06(11) 1_455 . ?
O2 Eu1 O27 72.63(10) . . ?
O5 Eu1 O27 69.86(10) . . ?
O21 Eu1 O27 135.37(10) . . ?
O17 Eu1 O27 82.94(10) . . ?
O14 Eu1 O26 72.49(11) 1_455 . ?
O2 Eu1 O26 72.12(11) . . ?
O5 Eu1 O26 134.27(10) . . ?
O21 Eu1 O26 133.67(11) . . ?
O17 Eu1 O26 69.36(10) . . ?
O27 Eu1 O26 66.68(10) . . ?
O14 Eu1 O25 71.03(11) 1_455 . ?
O2 Eu1 O25 73.02(11) . . ?
O5 Eu1 O25 76.56(10) . . ?
O21 Eu1 O25 71.15(10) . . ?
O17 Eu1 O25 141.48(10) . . ?
O27 Eu1 O25 134.40(10) . . ?
O26 Eu1 O25 127.44(10) . . ?
O14 Eu1 O18 130.05(10) 1_455 . ?
O2 Eu1 O18 135.58(10) . . ?
O5 Eu1 O18 68.41(10) . . ?
O21 Eu1 O18 69.44(10) . . ?
O17 Eu1 O18 50.30(9) . . ?
O27 Eu1 O18 66.44(10) . . ?
O26 Eu1 O18 105.32(9) . . ?
O25 Eu1 O18 127.09(10) . . ?
O22 Eu2 O13 80.47(11) . . ?
O22 Eu2 O1 135.00(11) . 1_655 ?
O13 Eu2 O1 104.49(11) . 1_655 ?
O22 Eu2 O18 75.80(11) . . ?
O13 Eu2 O18 79.52(10) . . ?
O1 Eu2 O18 149.13(11) 1_655 . ?
O22 Eu2 O6 87.11(11) . . ?
O13 Eu2 O6 155.42(10) . . ?
O1 Eu2 O6 70.00(11) 1_655 . ?
O18 Eu2 O6 117.96(10) . . ?
O22 Eu2 O28 71.47(10) . . ?
O13 Eu2 O28 76.38(11) . . ?
O1 Eu2 O28 66.69(11) 1_655 . ?
O18 Eu2 O28 141.91(10) . . ?
O6 Eu2 O28 79.59(10) . . ?
O22 Eu2 O9 136.23(10) . . ?
O13 Eu2 O9 122.81(10) . . ?
O1 Eu2 O9 78.97(10) 1_655 . ?
O18 Eu2 O9 73.59(10) . . ?
O6 Eu2 O9 80.50(10) . . ?
O28 Eu2 O9 144.50(10) . . ?
O22 Eu2 O10 148.69(10) . . ?
O13 Eu2 O10 75.35(10) . . ?
O1 Eu2 O10 71.35(11) 1_655 . ?
O18 Eu2 O10 80.44(10) . . ?
O6 Eu2 O10 122.38(10) . . ?
O28 Eu2 O10 120.39(9) . . ?
O9 Eu2 O10 51.24(9) . . ?
O22 Eu2 O5 74.55(10) . . ?
O13 Eu2 O5 143.09(10) . . ?
O1 Eu2 O5 112.40(10) 1_655 . ?
O18 Eu2 O5 68.38(10) . . ?
O6 Eu2 O5 49.58(9) . . ?
O28 Eu2 O5 119.14(10) . . ?
O9 Eu2 O5 65.47(9) . . ?
O10 Eu2 O5 114.98(9) . . ?
O3 N1 O4 124.8(4) . . ?
O3 N1 C5 117.8(5) . . ?
O4 N1 C5 117.4(4) . . ?
O8 N2 O7 124.2(4) . . ?
O8 N2 C12 117.8(4) . . ?
O7 N2 C12 118.0(4) . . ?
O11 N3 O12 123.5(4) . . ?
O11 N3 C19 119.2(4) . . ?
O12 N3 C19 117.3(4) . . ?
O15 N4 O16 123.5(5) . . ?
O15 N4 C26 118.7(5) . . ?
O16 N4 C26 117.7(5) . . ?
O20 N5 O19 123.6(4) . . ?
O20 N5 C33 118.8(4) . . ?
O19 N5 C33 117.5(4) . . ?
O24 N6 O23 124.1(5) . . ?
O24 N6 C40 117.5(5) . . ?
O23 N6 C40 118.4(5) . . ?
C1 O1 Eu2 142.0(3) . 1_455 ?
C1 O2 Eu1 144.8(3) . . ?
C8 O5 Eu1 165.7(3) . . ?
C8 O5 Eu2 85.2(2) . . ?
Eu1 O5 Eu2 109.08(11) . . ?
C8 O6 Eu2 95.5(3) . . ?
C15 O9 Eu2 94.1(2) . . ?
C15 O10 Eu2 93.4(3) . . ?
C22 O13 Eu2 133.0(3) . . ?
C22 O14 Eu1 154.3(3) . 1_655 ?
C29 O17 Eu1 100.3(3) . . ?
C29 O18 Eu2 157.7(3) . . ?
C29 O18 Eu1 87.6(2) . . ?
Eu2 O18 Eu1 109.77(11) . . ?
C36 O21 Eu1 132.6(3) . . ?
C36 O22 Eu2 137.4(3) . . ?

loop_
_geom_bond_atom_site_label_1
_geom_bond_atom_site_label_2
_geom_bond_distance
_geom_bond_site_symmetry_2
_geom_bond_publ_flag
C1 O2 1.250(5) . ?
C1 O1 1.255(5) . ?
C1 C2 1.501(6) . ?
C2 C3 1.385(6) . ?
C2 C7 1.406(6) . ?
C3 C4 1.395(6) . ?
C3 H3 0.9500 . ?
C4 C5 1.381(7) . ?
C4 H4 0.9500 . ?
C5 C6 1.380(7) . ?
C5 N1 1.475(6) . ?
C6 C7 1.386(6) . ?
C6 H6 0.9500 . ?
C7 H7 0.9500 . ?
C8 O6 1.257(5) . ?
C8 O5 1.261(5) . ?
C8 C9 1.506(6) . ?
C9 C14 1.386(6) . ?
C9 C10 1.387(6) . ?
C10 C11 1.385(7) . ?
C10 H10 0.9500 . ?
C11 C12 1.377(7) . ?
C11 H11 0.9500 . ?
C12 C13 1.380(6) . ?
C12 N2 1.484(6) . ?
C13 C14 1.381(6) . ?
C13 H13 0.9500 . ?
C14 H14 0.9500 . ?
C15 O9 1.262(5) . ?
C15 O10 1.266(5) . ?
C15 C16 1.495(6) . ?
C16 C17 1.397(6) . ?
C16 C21 1.399(6) . ?
C17 C18 1.383(6) . ?
C17 H17 0.9500 . ?
C18 C19 1.384(6) . ?
C18 H18 0.9500 . ?
C19 C20 1.381(7) . ?
C19 N3 1.477(6) . ?
C20 C21 1.386(6) . ?
C20 H20 0.9500 . ?
C21 H21 0.9500 . ?
C22 O14 1.253(5) . ?
C22 O13 1.260(5) . ?
C22 C23 1.503(6) . ?
C23 C28 1.392(6) . ?
C23 C24 1.397(6) . ?
C24 C25 1.390(7) . ?
C24 H24 0.9500 . ?
C25 C26 1.383(7) . ?
C25 H25 0.9500 . ?
C26 C27 1.381(7) . ?
C26 N4 1.476(6) . ?
C27 C28 1.389(6) . ?
C27 H27 0.9500 . ?
C28 H28 0.9500 . ?
C29 O17 1.251(5) . ?
C29 O18 1.273(5) . ?
C29 C30 1.495(6) . ?
C30 C35 1.391(6) . ?
C30 C31 1.395(6) . ?
C31 C32 1.378(6) . ?
C31 H31 0.9500 . ?
C32 C33 1.381(7) . ?
C32 H32 0.9500 . ?
C33 C34 1.382(7) . ?
C33 N5 1.473(6) . ?
C34 C35 1.399(6) . ?
C34 H34 0.9500 . ?
C35 H35 0.9500 . ?
C36 O21 1.255(5) . ?
C36 O22 1.265(5) . ?
C36 C37 1.508(6) . ?
C37 C42 1.375(6) . ?
C37 C38 1.408(6) . ?
C38 C39 1.371(7) . ?
C38 H38 0.9500 . ?
C39 C40 1.364(8) . ?
C39 H39 0.9500 . ?
C40 C41 1.391(7) . ?
C40 N6 1.479(6) . ?
C41 C42 1.396(6) . ?
C41 H41 0.9500 . ?
C42 H42 0.9500 . ?
Eu1 O14 2.327(3) 1_455 ?
Eu1 O2 2.353(3) . ?
Eu1 O5 2.402(3) . ?
Eu1 O21 2.428(3) . ?
Eu1 O17 2.452(3) . ?
Eu1 O27 2.465(3) . ?
Eu1 O26 2.490(3) . ?
Eu1 O25 2.506(3) . ?
Eu1 O18 2.709(3) . ?
Eu2 O22 2.317(3) . ?
Eu2 O13 2.357(3) . ?
Eu2 O1 2.362(3) 1_655 ?
Eu2 O18 2.391(3) . ?
Eu2 O6 2.494(3) . ?
Eu2 O28 2.509(3) . ?
Eu2 O9 2.535(3) . ?
Eu2 O10 2.548(3) . ?
Eu2 O5 2.719(3) . ?
N1 O3 1.219(6) . ?
N1 O4 1.220(6) . ?
N2 O8 1.216(6) . ?
N2 O7 1.218(5) . ?
N3 O11 1.217(5) . ?
N3 O12 1.233(5) . ?
N4 O15 1.215(6) . ?
N4 O16 1.232(6) . ?
N5 O20 1.218(6) . ?
N5 O19 1.235(6) . ?
N6 O24 1.231(7) . ?
N6 O23 1.232(7) . ?
O1 Eu2 2.362(3) 1_455 ?
O14 Eu1 2.327(3) 1_655 ?
